data_7234642
loop_
_publ_author_name
'Yuyang Zhang'
'Huifang Li'
'Gaobin Zhang'
'Xianyun Xu'
'Lin Kong'
'Xutang Tao'
'Yupeng Tian'
'Jiaxiang Yang'

_publ_section_title
;
 Aggregation-induced emission enhancement and mechanofluorochromic
 properties of alpha-cyanostilbene functionalized tetraphenyl imidazole
 derivatives
;
_journal_name_full 'Journal of Materials Chemistry C'
_journal_page_first 2971
_journal_page_last 2978
_journal_paper_doi 10.1039/C5TC03348A
_journal_volume 4
_journal_year 2016
_chemical_formula_sum 'C48 H34 N4 O'
_chemical_formula_weight 682.79
_space_group_IT_number 2
_space_group_name_Hall '-P 1'
_space_group_name_H-M_alt 'P -1'
_symmetry_cell_setting triclinic
_symmetry_space_group_name_H-M 'P -1'
_atom_sites_solution_hydrogens geom
_atom_sites_solution_primary direct
_atom_sites_solution_secondary difmap
_cell_angle_alpha 88.198(2)
_cell_angle_beta 83.699(2)
_cell_angle_gamma 71.647(2)
_cell_formula_units_Z 2
_cell_length_a 9.8096(14)
_cell_length_b 14.224(2)
_cell_length_c 14.627(2)
_cell_measurement_reflns_used 1661
_cell_measurement_temperature 296(2)
_cell_measurement_theta_max 20.00
_cell_measurement_theta_min 2.20
_cell_volume 1925.4(5)
_computing_cell_refinement 'Bruker SMART'
_computing_data_collection 'Bruker SMART'
_computing_data_reduction 'Bruker SAINT'
_computing_molecular_graphics 'Bruker SHELXTL'
_computing_publication_material 'Bruker SHELXTL'
_computing_structure_refinement 'SHELXL-97 (Sheldrick, 1997)'
_computing_structure_solution 'SHELXS-97 (Sheldrick, 1990)'
_diffrn_ambient_temperature 296(2)
_diffrn_measured_fraction_theta_full 0.989
_diffrn_measured_fraction_theta_max 0.989
_diffrn_measurement_device_type 'CCD area detector'
_diffrn_measurement_method 'phi and omega scans'
_diffrn_radiation_monochromator graphite
_diffrn_radiation_source 'fine-focus sealed tube'
_diffrn_radiation_type MoK\a
_diffrn_radiation_wavelength 0.71073
_diffrn_reflns_av_R_equivalents 0.0473
_diffrn_reflns_av_sigmaI/netI 0.0865
_diffrn_reflns_limit_h_max 11
_diffrn_reflns_limit_h_min -11
_diffrn_reflns_limit_k_max 16
_diffrn_reflns_limit_k_min -16
_diffrn_reflns_limit_l_max 16
_diffrn_reflns_limit_l_min -17
_diffrn_reflns_number 13810
_diffrn_reflns_theta_full 25.00
_diffrn_reflns_theta_max 25.00
_diffrn_reflns_theta_min 1.40
_exptl_absorpt_coefficient_mu 0.071
_exptl_absorpt_correction_T_max 0.9873
_exptl_absorpt_correction_T_min 0.9866
_exptl_absorpt_correction_type none
_exptl_crystal_density_diffrn 1.178
_exptl_crystal_density_method 'not measured'
_exptl_crystal_F_000 716
_exptl_crystal_size_max 0.19
_exptl_crystal_size_mid 0.18
_exptl_crystal_size_min 0.18
_refine_diff_density_max 1.156
_refine_diff_density_min -0.192
_refine_diff_density_rms 0.074
_refine_ls_extinction_method none
_refine_ls_goodness_of_fit_ref 1.193
_refine_ls_hydrogen_treatment mixed
_refine_ls_matrix_type full
_refine_ls_number_parameters 479
_refine_ls_number_reflns 6708
_refine_ls_number_restraints 0
_refine_ls_restrained_S_all 1.193
_refine_ls_R_factor_all 0.1605
_refine_ls_R_factor_gt 0.0784
_refine_ls_shift/su_max 0.000
_refine_ls_shift/su_mean 0.000
_refine_ls_structure_factor_coef Fsqd
_refine_ls_weighting_details 'calc w=1/[\s^2^(Fo^2^)+(0.1000P)^2^+0.2096P] where P=(Fo^2^+2Fc^2^)/3'
_refine_ls_weighting_scheme calc
_refine_ls_wR_factor_gt 0.2192
_refine_ls_wR_factor_ref 0.2577
_reflns_number_gt 3239
_reflns_number_total 6708
_reflns_threshold_expression >2sigma(I)
_cod_data_source_file J-Mater-Chem-C-2016-4-2971.cif
_cod_data_source_block 001
_cod_depositor_comments
;
The following automatic conversions were performed:

data item '_symmetry_cell_setting' value 'Triclinic' was changed to
'triclinic' in accordance with the built-in table derived from the
CIF Core dictionary named 'cif_core.dic' version 2.4.5 last updated
on 2014-11-21.

Automatic conversion script
Id: cif_fix_values 6909 2019-04-08 15:41:33Z antanas 
;
_cod_original_cell_volume 1925.5(5)
_cod_original_sg_symbol_H-M 'P-1   '
_cod_database_code 7234642

loop_
_symmetry_equiv_pos_as_xyz
'x, y, z'
'-x, -y, -z'

loop_
_atom_site_label
_atom_site_type_symbol
_atom_site_fract_x
_atom_site_fract_y
_atom_site_fract_z
_atom_site_U_iso_or_equiv
_atom_site_adp_type
_atom_site_occupancy
_atom_site_symmetry_multiplicity
_atom_site_calc_flag
_atom_site_refinement_flags
_atom_site_disorder_assembly
_atom_site_disorder_group
O1 O 1.0893(4) 0.5427(3) 1.3036(2) 0.0866(12) Uani 1 1 d . . .
H1 H 1.1413 0.5029 1.2651 0.130 Uiso 1 1 calc R . .
N1 N 1.2145(4) 0.4742(3) 1.1462(2) 0.0514(10) Uani 1 1 d . . .
N2 N 1.1966(4) 0.5623(3) 1.0184(2) 0.0481(9) Uani 1 1 d . . .
N4 N 0.6055(4) 1.2317(3) 0.5127(2) 0.0561(10) Uani 1 1 d . . .
N3 N 1.2376(5) 0.9388(3) 0.6898(3) 0.0824(14) Uani 1 1 d . . .
C8 C 1.2896(5) 0.4120(3) 1.0748(3) 0.0478(11) Uani 1 1 d . . .
C7 C 1.1582(5) 0.5647(3) 1.1128(3) 0.0487(11) Uani 1 1 d . . .
C15 C 1.2795(5) 0.4659(3) 0.9944(3) 0.0475(11) Uani 1 1 d . . .
C27 C 1.0713(5) 0.7991(3) 0.8318(3) 0.0490(11) Uani 1 1 d . . .
C22 C 1.1562(5) 0.6415(3) 0.9541(3) 0.0461(11) Uani 1 1 d . . .
C34 C 0.8973(5) 1.0421(3) 0.6181(3) 0.0580(13) Uani 1 1 d . . .
H34 H 0.9970 1.0144 0.6073 0.070 Uiso 1 1 calc R . .
C36 C 0.6772(5) 1.1580(3) 0.5737(3) 0.0497(11) Uani 1 1 d . . .
C16 C 1.3403(4) 0.4385(3) 0.8988(3) 0.0454(11) Uani 1 1 d . . .
C35 C 0.8261(5) 1.1151(3) 0.5602(3) 0.0585(13) Uani 1 1 d . . .
H35 H 0.8786 1.1359 0.5114 0.070 Uiso 1 1 calc R . .
C25 C 1.2418(5) 0.7005(3) 0.9310(3) 0.0574(13) Uani 1 1 d . . .
H25 H 1.3288 0.6880 0.9562 0.069 Uiso 1 1 calc R . .
C6 C 1.0725(5) 0.6485(3) 1.1706(3) 0.0528(12) Uani 1 1 d . . .
C43 C 0.6777(5) 1.2970(3) 0.4698(3) 0.0526(12) Uani 1 1 d . . .
C37 C 0.4684(5) 1.2339(3) 0.4868(3) 0.0514(11) Uani 1 1 d . . .
C32 C 0.6743(5) 1.0533(3) 0.7043(3) 0.0605(13) Uani 1 1 d . . .
H32 H 0.6216 1.0322 0.7529 0.073 Uiso 1 1 calc R . .
C29 C 1.1428(5) 0.9145(3) 0.7229(3) 0.0584(13) Uani 1 1 d . . .
C30 C 0.8893(5) 0.9287(3) 0.7538(3) 0.0585(13) Uani 1 1 d . . .
H30 H 0.8230 0.9053 0.7901 0.070 Uiso 1 1 calc R . .
C28 C 1.0269(5) 0.8827(3) 0.7676(3) 0.0501(11) Uani 1 1 d . . .
C26 C 1.1994(5) 0.7784(3) 0.8705(3) 0.0587(13) Uani 1 1 d . . .
H26 H 1.2586 0.8176 0.8557 0.070 Uiso 1 1 calc R . .
C48 C 0.6762(5) 1.3169(3) 0.3767(3) 0.0602(13) Uani 1 1 d . . .
H48 H 0.6276 1.2877 0.3410 0.072 Uiso 1 1 calc R . .
C9 C 1.3642(5) 0.3068(3) 1.0922(3) 0.0501(11) Uani 1 1 d . . .
C31 C 0.8239(5) 1.0093(3) 0.6919(3) 0.0519(12) Uani 1 1 d . . .
C42 C 0.3659(5) 1.3241(3) 0.4700(3) 0.0592(13) Uani 1 1 d . . .
H42 H 0.3859 1.3830 0.4771 0.071 Uiso 1 1 calc R . .
C23 C 1.0303(5) 0.6588(3) 0.9140(3) 0.0615(13) Uani 1 1 d . . .
H23 H 0.9734 0.6178 0.9275 0.074 Uiso 1 1 calc R . .
C3 C 1.0412(5) 0.6328(4) 1.2645(3) 0.0594(13) Uani 1 1 d . . .
C44 C 0.7513(5) 1.3415(3) 0.5222(3) 0.0591(13) Uani 1 1 d . . .
H44 H 0.7521 1.3292 0.5850 0.071 Uiso 1 1 calc R . .
C33 C 0.6017(5) 1.1265(3) 0.6476(3) 0.0591(13) Uani 1 1 d . . .
H33 H 0.5021 1.1548 0.6588 0.071 Uiso 1 1 calc R . .
C24 C 0.9876(5) 0.7372(4) 0.8537(3) 0.0659(14) Uani 1 1 d . . .
H24 H 0.9016 0.7486 0.8275 0.079 Uiso 1 1 calc R . .
C10 C 1.3845(5) 0.2743(4) 1.1802(3) 0.0648(14) Uani 1 1 d . . .
H10 H 1.3513 0.3194 1.2285 0.078 Uiso 1 1 calc R . .
C17 C 1.4716(5) 0.4484(4) 0.8648(3) 0.0699(15) Uani 1 1 d . . .
H17 H 1.5220 0.4736 0.9027 0.084 Uiso 1 1 calc R . .
C45 C 0.8221(5) 1.4029(3) 0.4813(4) 0.0693(14) Uani 1 1 d . . .
H45 H 0.8714 1.4318 0.5166 0.083 Uiso 1 1 calc R . .
C40 C 0.2030(6) 1.2400(5) 0.4336(3) 0.0754(16) Uani 1 1 d . . .
H40 H 0.1140 1.2422 0.4155 0.090 Uiso 1 1 calc R . .
C21 C 1.2699(5) 0.3999(4) 0.8410(3) 0.0640(14) Uani 1 1 d . . .
H21 H 1.1809 0.3925 0.8621 0.077 Uiso 1 1 calc R . .
C41 C 0.2359(5) 1.3260(4) 0.4431(3) 0.0674(14) Uani 1 1 d . . .
H41 H 0.1686 1.3865 0.4310 0.081 Uiso 1 1 calc R . .
C18 C 1.5301(6) 0.4216(4) 0.7756(4) 0.0795(17) Uani 1 1 d . . .
H18 H 1.6177 0.4304 0.7532 0.095 Uiso 1 1 calc R . .
C38 C 0.4373(5) 1.1474(4) 0.4759(3) 0.0636(13) Uani 1 1 d . . .
H38 H 0.5066 1.0870 0.4852 0.076 Uiso 1 1 calc R . .
C39 C 0.3046(6) 1.1490(4) 0.4513(3) 0.0710(14) Uani 1 1 d . . .
H39 H 0.2830 1.0903 0.4466 0.085 Uiso 1 1 calc R . .
C11 C 1.4530(5) 0.1761(4) 1.1990(4) 0.0726(15) Uani 1 1 d . . .
H11 H 1.4644 0.1561 1.2596 0.087 Uiso 1 1 calc R . .
C2 C 0.9578(6) 0.7104(4) 1.3213(4) 0.0717(15) Uani 1 1 d . . .
H2 H 0.9379 0.6985 1.3835 0.086 Uiso 1 1 calc R . .
C20 C 1.3289(6) 0.3721(4) 0.7525(4) 0.0720(15) Uani 1 1 d . . .
H20 H 1.2797 0.3463 0.7142 0.086 Uiso 1 1 calc R . .
C14 C 1.4143(6) 0.2384(4) 1.0226(4) 0.0791(16) Uani 1 1 d . . .
H14 H 1.4002 0.2581 0.9622 0.095 Uiso 1 1 calc R . .
C47 C 0.7465(6) 1.3800(4) 0.3370(4) 0.0729(15) Uani 1 1 d . . .
H47 H 0.7437 1.3941 0.2746 0.088 Uiso 1 1 calc R . .
C19 C 1.4590(6) 0.3824(4) 0.7210(4) 0.0731(15) Uani 1 1 d . . .
H19 H 1.4994 0.3623 0.6614 0.088 Uiso 1 1 calc R . .
C46 C 0.8217(6) 1.4228(4) 0.3888(4) 0.0740(16) Uani 1 1 d . . .
H46 H 0.8711 1.4642 0.3614 0.089 Uiso 1 1 calc R . .
C13 C 1.4866(7) 0.1389(4) 1.0413(5) 0.0949(19) Uani 1 1 d . . .
H13 H 1.5230 0.0932 0.9936 0.114 Uiso 1 1 calc R . .
C1 C 0.9052(7) 0.8025(5) 1.2886(4) 0.0885(18) Uani 1 1 d . . .
H1A H 0.8502 0.8536 1.3282 0.106 Uiso 1 1 calc R . .
C12 C 1.5032(6) 0.1094(5) 1.1310(5) 0.0822(17) Uani 1 1 d . . .
H12 H 1.5491 0.0433 1.1443 0.099 Uiso 1 1 calc R . .
C5 C 1.0149(7) 0.7438(4) 1.1390(4) 0.096(2) Uani 1 1 d . . .
H5 H 1.0316 0.7568 1.0767 0.116 Uiso 1 1 calc R . .
C4 C 0.9320(8) 0.8216(5) 1.1978(5) 0.118(3) Uani 1 1 d . . .
H4 H 0.8958 0.8854 1.1750 0.141 Uiso 1 1 calc R . .

loop_
_atom_site_aniso_label
_atom_site_aniso_U_11
_atom_site_aniso_U_22
_atom_site_aniso_U_33
_atom_site_aniso_U_23
_atom_site_aniso_U_13
_atom_site_aniso_U_12
O1 0.109(3) 0.084(3) 0.052(2) 0.015(2) 0.006(2) -0.015(2)
N1 0.056(2) 0.058(2) 0.046(2) 0.012(2) -0.0077(19) -0.027(2)
N2 0.051(2) 0.053(2) 0.041(2) 0.0125(18) -0.0093(17) -0.0185(19)
N4 0.050(2) 0.053(2) 0.065(2) 0.022(2) -0.0145(19) -0.0155(19)
N3 0.064(3) 0.080(3) 0.101(3) 0.038(3) -0.009(3) -0.023(3)
C8 0.048(3) 0.055(3) 0.047(3) 0.010(2) -0.009(2) -0.024(2)
C7 0.052(3) 0.059(3) 0.044(3) 0.012(2) -0.008(2) -0.029(2)
C15 0.046(3) 0.056(3) 0.048(3) 0.011(2) -0.013(2) -0.025(2)
C27 0.048(3) 0.054(3) 0.047(3) 0.012(2) -0.010(2) -0.017(2)
C22 0.047(3) 0.052(3) 0.041(2) 0.011(2) -0.006(2) -0.018(2)
C34 0.048(3) 0.067(3) 0.053(3) 0.011(3) -0.006(2) -0.009(2)
C36 0.051(3) 0.045(3) 0.049(3) 0.012(2) -0.009(2) -0.010(2)
C16 0.044(3) 0.054(3) 0.043(3) 0.007(2) -0.009(2) -0.022(2)
C35 0.057(3) 0.064(3) 0.049(3) 0.015(2) 0.000(2) -0.014(3)
C25 0.048(3) 0.070(3) 0.065(3) 0.018(3) -0.024(2) -0.028(2)
C6 0.061(3) 0.055(3) 0.046(3) 0.004(2) -0.002(2) -0.025(2)
C43 0.055(3) 0.046(3) 0.053(3) 0.007(2) -0.002(2) -0.010(2)
C37 0.052(3) 0.054(3) 0.048(3) 0.007(2) -0.007(2) -0.015(2)
C32 0.055(3) 0.068(3) 0.059(3) 0.027(3) -0.006(2) -0.023(3)
C29 0.059(3) 0.050(3) 0.064(3) 0.016(2) -0.010(3) -0.014(3)
C30 0.060(3) 0.061(3) 0.055(3) 0.017(2) -0.007(2) -0.020(3)
C28 0.049(3) 0.050(3) 0.052(3) 0.014(2) -0.008(2) -0.017(2)
C26 0.059(3) 0.067(3) 0.062(3) 0.031(3) -0.020(2) -0.036(3)
C48 0.070(3) 0.058(3) 0.051(3) 0.010(2) -0.007(2) -0.019(3)
C9 0.048(3) 0.055(3) 0.054(3) 0.013(2) -0.008(2) -0.026(2)
C31 0.050(3) 0.053(3) 0.054(3) 0.019(2) -0.014(2) -0.016(2)
C42 0.054(3) 0.051(3) 0.067(3) 0.010(2) -0.009(3) -0.008(2)
C23 0.051(3) 0.069(3) 0.072(3) 0.025(3) -0.011(3) -0.030(3)
C3 0.060(3) 0.073(4) 0.053(3) 0.004(3) -0.007(3) -0.031(3)
C44 0.064(3) 0.056(3) 0.059(3) 0.008(2) -0.010(3) -0.020(3)
C33 0.048(3) 0.061(3) 0.061(3) 0.017(3) -0.004(2) -0.010(2)
C24 0.054(3) 0.078(3) 0.078(3) 0.034(3) -0.031(3) -0.033(3)
C10 0.060(3) 0.070(4) 0.065(3) 0.023(3) -0.012(3) -0.022(3)
C17 0.061(3) 0.099(4) 0.060(3) -0.005(3) -0.013(3) -0.036(3)
C45 0.067(4) 0.059(3) 0.086(4) 0.013(3) -0.020(3) -0.024(3)
C40 0.055(3) 0.102(5) 0.068(4) -0.001(3) -0.013(3) -0.021(3)
C21 0.061(3) 0.083(4) 0.059(3) -0.001(3) -0.008(3) -0.036(3)
C41 0.058(3) 0.066(4) 0.069(3) 0.013(3) -0.009(3) -0.006(3)
C18 0.060(3) 0.124(5) 0.058(3) -0.022(3) 0.003(3) -0.036(3)
C38 0.062(3) 0.051(3) 0.076(3) -0.002(3) -0.016(3) -0.012(3)
C39 0.069(4) 0.068(4) 0.078(4) -0.004(3) -0.017(3) -0.021(3)
C11 0.064(4) 0.077(4) 0.074(4) 0.033(3) -0.013(3) -0.020(3)
C2 0.078(4) 0.083(4) 0.056(3) -0.002(3) 0.002(3) -0.032(3)
C20 0.074(4) 0.087(4) 0.064(4) -0.014(3) -0.016(3) -0.034(3)
C14 0.115(5) 0.058(3) 0.069(4) 0.014(3) -0.020(3) -0.032(3)
C47 0.085(4) 0.067(4) 0.060(3) 0.014(3) 0.001(3) -0.019(3)
C19 0.070(4) 0.091(4) 0.053(3) -0.013(3) -0.001(3) -0.017(3)
C46 0.069(4) 0.064(3) 0.089(4) 0.021(3) 0.000(3) -0.025(3)
C13 0.118(5) 0.056(4) 0.109(5) 0.007(4) -0.010(4) -0.026(4)
C1 0.102(5) 0.089(5) 0.073(4) -0.016(4) 0.008(3) -0.031(4)
C12 0.078(4) 0.072(4) 0.102(5) 0.038(4) -0.016(4) -0.031(3)
C5 0.139(6) 0.066(4) 0.062(4) 0.002(3) 0.021(4) -0.010(4)
C4 0.177(7) 0.071(4) 0.082(5) 0.005(4) 0.013(5) -0.017(5)

loop_
_atom_type_symbol
_atom_type_description
_atom_type_scat_dispersion_real
_atom_type_scat_dispersion_imag
_atom_type_scat_source
C C 0.0033 0.0016 'International Tables Vol C Tables 4.2.6.8 and 6.1.1.4'
H H 0.0000 0.0000 'International Tables Vol C Tables 4.2.6.8 and 6.1.1.4'
N N 0.0061 0.0033 'International Tables Vol C Tables 4.2.6.8 and 6.1.1.4'
O O 0.0106 0.0060 'International Tables Vol C Tables 4.2.6.8 and 6.1.1.4'

loop_
_geom_angle_atom_site_label_1
_geom_angle_atom_site_label_2
_geom_angle_atom_site_label_3
_geom_angle
_geom_angle_site_symmetry_1
_geom_angle_site_symmetry_3
C3 O1 H1 109.5 . .
C7 N1 C8 108.7(3) . .
C15 N2 C7 107.7(3) . .
C15 N2 C22 124.3(3) . .
C7 N2 C22 127.9(4) . .
C36 N4 C43 119.5(4) . .
C36 N4 C37 120.1(3) . .
C43 N4 C37 120.1(3) . .
N1 C8 C15 108.6(4) . .
N1 C8 C9 120.4(4) . .
C15 C8 C9 131.0(4) . .
N1 C7 N2 108.6(4) . .
N1 C7 C6 122.8(4) . .
N2 C7 C6 128.6(4) . .
C8 C15 N2 106.4(4) . .
C8 C15 C16 132.1(4) . .
N2 C15 C16 121.5(3) . .
C26 C27 C24 117.7(4) . .
C26 C27 C28 120.9(4) . .
C24 C27 C28 121.4(4) . .
C25 C22 C23 119.2(4) . .
C25 C22 N2 121.1(4) . .
C23 C22 N2 119.7(4) . .
C35 C34 C31 121.6(4) . .
C35 C34 H34 119.2 . .
C31 C34 H34 119.2 . .
C33 C36 C35 118.3(4) . .
C33 C36 N4 121.4(4) . .
C35 C36 N4 120.3(4) . .
C21 C16 C17 117.6(4) . .
C21 C16 C15 121.3(4) . .
C17 C16 C15 121.1(4) . .
C34 C35 C36 121.0(4) . .
C34 C35 H35 119.5 . .
C36 C35 H35 119.5 . .
C22 C25 C26 120.4(4) . .
C22 C25 H25 119.8 . .
C26 C25 H25 119.8 . .
C5 C6 C3 116.6(5) . .
C5 C6 C7 124.5(4) . .
C3 C6 C7 118.9(4) . .
C48 C43 C44 119.2(4) . .
C48 C43 N4 121.0(4) . .
C44 C43 N4 119.8(4) . .
C38 C37 C42 119.3(4) . .
C38 C37 N4 120.7(4) . .
C42 C37 N4 120.0(4) . .
C33 C32 C31 122.6(4) . .
C33 C32 H32 118.7 . .
C31 C32 H32 118.7 . .
N3 C29 C28 177.7(5) . .
C28 C30 C31 131.7(4) . .
C28 C30 H30 114.2 . .
C31 C30 H30 114.2 . .
C30 C28 C29 121.7(4) . .
C30 C28 C27 123.3(4) . .
C29 C28 C27 115.0(4) . .
C27 C26 C25 121.4(4) . .
C27 C26 H26 119.3 . .
C25 C26 H26 119.3 . .
C47 C48 C43 119.9(5) . .
C47 C48 H48 120.1 . .
C43 C48 H48 120.1 . .
C10 C9 C14 117.7(4) . .
C10 C9 C8 120.1(5) . .
C14 C9 C8 122.2(4) . .
C34 C31 C32 116.6(4) . .
C34 C31 C30 125.3(4) . .
C32 C31 C30 118.0(4) . .
C41 C42 C37 120.0(5) . .
C41 C42 H42 120.0 . .
C37 C42 H42 120.0 . .
C22 C23 C24 120.3(4) . .
C22 C23 H23 119.8 . .
C24 C23 H23 119.8 . .
O1 C3 C2 117.1(4) . .
O1 C3 C6 122.3(5) . .
C2 C3 C6 120.6(5) . .
C45 C44 C43 120.0(5) . .
C45 C44 H44 120.0 . .
C43 C44 H44 120.0 . .
C32 C33 C36 119.9(4) . .
C32 C33 H33 120.0 . .
C36 C33 H33 120.0 . .
C23 C24 C27 120.9(4) . .
C23 C24 H24 119.5 . .
C27 C24 H24 119.5 . .
C9 C10 C11 121.6(5) . .
C9 C10 H10 119.2 . .
C11 C10 H10 119.2 . .
C16 C17 C18 121.4(5) . .
C16 C17 H17 119.3 . .
C18 C17 H17 119.3 . .
C44 C45 C46 121.2(5) . .
C44 C45 H45 119.4 . .
C46 C45 H45 119.4 . .
C41 C40 C39 119.4(5) . .
C41 C40 H40 120.3 . .
C39 C40 H40 120.3 . .
C20 C21 C16 121.1(5) . .
C20 C21 H21 119.5 . .
C16 C21 H21 119.5 . .
C42 C41 C40 121.0(5) . .
C42 C41 H41 119.5 . .
C40 C41 H41 119.5 . .
C19 C18 C17 119.5(5) . .
C19 C18 H18 120.3 . .
C17 C18 H18 120.3 . .
C37 C38 C39 121.0(5) . .
C37 C38 H38 119.5 . .
C39 C38 H38 119.5 . .
C38 C39 C40 119.2(5) . .
C38 C39 H39 120.4 . .
C40 C39 H39 120.4 . .
C12 C11 C10 120.7(5) . .
C12 C11 H11 119.6 . .
C10 C11 H11 119.6 . .
C1 C2 C3 121.3(5) . .
C1 C2 H2 119.3 . .
C3 C2 H2 119.3 . .
C19 C20 C21 120.0(5) . .
C19 C20 H20 120.0 . .
C21 C20 H20 120.0 . .
C9 C14 C13 120.8(5) . .
C9 C14 H14 119.6 . .
C13 C14 H14 119.6 . .
C48 C47 C46 120.8(5) . .
C48 C47 H47 119.6 . .
C46 C47 H47 119.6 . .
C18 C19 C20 120.4(5) . .
C18 C19 H19 119.8 . .
C20 C19 H19 119.8 . .
C45 C46 C47 118.9(5) . .
C45 C46 H46 120.6 . .
C47 C46 H46 120.6 . .
C12 C13 C14 119.4(6) . .
C12 C13 H13 120.3 . .
C14 C13 H13 120.3 . .
C2 C1 C4 120.3(6) . .
C2 C1 H1A 119.8 . .
C4 C1 H1A 119.8 . .
C11 C12 C13 119.7(6) . .
C11 C12 H12 120.1 . .
C13 C12 H12 120.1 . .
C6 C5 C4 122.0(5) . .
C6 C5 H5 119.0 . .
C4 C5 H5 119.0 . .
C1 C4 C5 119.2(6) . .
C1 C4 H4 120.4 . .
C5 C4 H4 120.4 . .

loop_
_geom_bond_atom_site_label_1
_geom_bond_atom_site_label_2
_geom_bond_distance
_geom_bond_site_symmetry_2
O1 C3 1.350(5) .
O1 H1 0.8200 .
N1 C7 1.331(5) .
N1 C8 1.377(5) .
N2 C15 1.388(5) .
N2 C7 1.391(5) .
N2 C22 1.430(5) .
N4 C36 1.416(5) .
N4 C43 1.428(5) .
N4 C37 1.428(5) .
N3 C29 1.146(5) .
C8 C15 1.380(5) .
C8 C9 1.472(6) .
C7 C6 1.456(6) .
C15 C16 1.472(6) .
C27 C26 1.378(6) .
C27 C24 1.390(6) .
C27 C28 1.477(6) .
C22 C25 1.374(5) .
C22 C23 1.374(6) .
C34 C35 1.378(6) .
C34 C31 1.382(6) .
C34 H34 0.9300 .
C36 C33 1.386(6) .
C36 C35 1.388(6) .
C16 C21 1.375(6) .
C16 C17 1.376(6) .
C35 H35 0.9300 .
C25 C26 1.383(6) .
C25 H25 0.9300 .
C6 C5 1.380(6) .
C6 C3 1.401(6) .
C43 C48 1.384(6) .
C43 C44 1.396(6) .
C37 C38 1.375(6) .
C37 C42 1.392(6) .
C32 C33 1.374(6) .
C32 C31 1.396(6) .
C32 H32 0.9300 .
C29 C28 1.437(6) .
C30 C28 1.337(6) .
C30 C31 1.464(6) .
C30 H30 0.9300 .
C26 H26 0.9300 .
C48 C47 1.373(6) .
C48 H48 0.9300 .
C9 C10 1.368(6) .
C9 C14 1.370(6) .
C42 C41 1.368(6) .
C42 H42 0.9300 .
C23 C24 1.386(6) .
C23 H23 0.9300 .
C3 C2 1.385(7) .
C44 C45 1.365(6) .
C44 H44 0.9300 .
C33 H33 0.9300 .
C24 H24 0.9300 .
C10 C11 1.379(7) .
C10 H10 0.9300 .
C17 C18 1.381(6) .
C17 H17 0.9300 .
C45 C46 1.374(7) .
C45 H45 0.9300 .
C40 C41 1.375(7) .
C40 C39 1.400(7) .
C40 H40 0.9300 .
C21 C20 1.375(6) .
C21 H21 0.9300 .
C41 H41 0.9300 .
C18 C19 1.353(7) .
C18 H18 0.9300 .
C38 C39 1.381(6) .
C38 H38 0.9300 .
C39 H39 0.9300 .
C11 C12 1.338(7) .
C11 H11 0.9300 .
C2 C1 1.342(7) .
C2 H2 0.9300 .
C20 C19 1.359(7) .
C20 H20 0.9300 .
C14 C13 1.403(7) .
C14 H14 0.9300 .
C47 C46 1.387(7) .
C47 H47 0.9300 .
C19 H19 0.9300 .
C46 H46 0.9300 .
C13 C12 1.376(8) .
C13 H13 0.9300 .
C1 C4 1.361(7) .
C1 H1A 0.9300 .
C12 H12 0.9300 .
C5 C4 1.402(8) .
C5 H5 0.9300 .
C4 H4 0.9300 .
